data_4318670
loop_
_publ_author_name
'Errun Ding'
'Fu-Chen Liu'
'Shengming Liu'
'Edward A. Meyers'
'Sheldon G. Shore'

_publ_section_title
;
 Synthesis, Structural Characterization, and Reactions of Cyclic
 Organohydroborate Half-Zirconocene Compounds
;
_journal_name_full 'Inorganic Chemistry'
_journal_page_first 5329
_journal_page_last 5335
_journal_paper_doi 10.1021/ic0202817
_journal_volume 41
_journal_year 2002
_chemical_formula_sum 'C20 H41 B3 Zr'
_chemical_formula_weight 405.18
_chemical_name_systematic
;
   ?
;
_space_group_IT_number 2
_symmetry_cell_setting triclinic
_symmetry_space_group_name_Hall '-P 1'
_symmetry_space_group_name_H-M 'P -1'
_atom_sites_solution_hydrogens geom
_atom_sites_solution_primary direct
_atom_sites_solution_secondary difmap
_audit_creation_method SHELXL-97
_cell_angle_alpha 70.016(10)
_cell_angle_beta 79.616(10)
_cell_angle_gamma 63.938(10)
_cell_formula_units_Z 2
_cell_length_a 9.9708(10)
_cell_length_b 11.0604(10)
_cell_length_c 11.8022(10)
_cell_measurement_temperature 293(2)
_cell_volume 1098.1(2)
_computing_cell_refinement 'DENZO (Otwinowsky & Minor, 1997)'
_computing_data_collection 'COLLECT (Nunius, 1999)'
_computing_data_reduction 'DENZO (Otwinowsky & Minor, 1997)'
_computing_structure_refinement 'SHELXS-97 (Sheldrick, 1997)'
_computing_structure_solution 'SHELXS-97 (Sheldrick, 1990)'
_diffrn_ambient_temperature 293(2)
_diffrn_measured_fraction_theta_full 1.000
_diffrn_measured_fraction_theta_max 1.000
_diffrn_measurement_device_type 'Nonius KappaCCD'
_diffrn_measurement_method '\w scans'
_diffrn_radiation_monochromator graphite
_diffrn_radiation_source 'fine-focus sealed tube'
_diffrn_radiation_type MoK\a
_diffrn_radiation_wavelength 0.71073
_diffrn_reflns_av_R_equivalents 0.0138
_diffrn_reflns_av_sigmaI/netI 0.0193
_diffrn_reflns_limit_h_max 11
_diffrn_reflns_limit_h_min -1
_diffrn_reflns_limit_k_max 13
_diffrn_reflns_limit_k_min -11
_diffrn_reflns_limit_l_max 14
_diffrn_reflns_limit_l_min -13
_diffrn_reflns_number 4173
_diffrn_reflns_theta_full 24.97
_diffrn_reflns_theta_max 24.97
_diffrn_reflns_theta_min 2.15
_exptl_absorpt_coefficient_mu 0.500
_exptl_absorpt_correction_T_max 0.8937
_exptl_absorpt_correction_T_min 0.8327
_exptl_absorpt_correction_type 'SORTAV (Blessing, 1995)'
_exptl_crystal_density_diffrn 1.225
_exptl_crystal_density_method 'not measured'
_exptl_crystal_F_000 432
_exptl_crystal_size_max 0.38
_exptl_crystal_size_mid 0.30
_exptl_crystal_size_min 0.23
_refine_diff_density_max 0.208
_refine_diff_density_min -0.605
_refine_diff_density_rms 0.071
_refine_ls_extinction_method none
_refine_ls_goodness_of_fit_ref 1.147
_refine_ls_hydrogen_treatment mixed
_refine_ls_matrix_type full
_refine_ls_number_parameters 217
_refine_ls_number_reflns 3859
_refine_ls_number_restraints 0
_refine_ls_restrained_S_all 1.147
_refine_ls_R_factor_all 0.0277
_refine_ls_R_factor_gt 0.0217
_refine_ls_shift/su_max 0.001
_refine_ls_shift/su_mean 0.000
_refine_ls_structure_factor_coef Fsqd
_refine_ls_weighting_details 'calc w=1/[\s^2^(Fo^2^)+(0.0338P)^2^+0.1398P] where P=(Fo^2^+2Fc^2^)/3'
_refine_ls_weighting_scheme calc
_refine_ls_wR_factor_gt 0.0565
_refine_ls_wR_factor_ref 0.0585
_reflns_number_gt 3498
_reflns_number_total 3859
_reflns_threshold_expression >2sigma(I)
_cod_data_source_file ic0202817_1.cif
_cod_data_source_block Compound1
_cod_depositor_comments
;
The following automatic conversions were performed:

'_symmetry_cell_setting' value 'Triclinic' changed to 'triclinic'
according to the built-in table from CIF Core dictionary named
'cif_core.dic' version 2.4.1 from 2010-06-29.

Automatic conversion script
Id: cif_fix_values 1646 2011-03-28 12:23:43Z adriana 
;
_cod_original_cell_volume 1098.12(18)
_cod_database_code 4318670

loop_
_symmetry_equiv_pos_as_xyz
'x, y, z'
'-x, -y, -z'

loop_
_atom_site_label
_atom_site_type_symbol
_atom_site_fract_x
_atom_site_fract_y
_atom_site_fract_z
_atom_site_U_iso_or_equiv
_atom_site_adp_type
_atom_site_occupancy
_atom_site_symmetry_multiplicity
_atom_site_calc_flag
_atom_site_refinement_flags
_atom_site_disorder_assembly
_atom_site_disorder_group
Zr Zr 0.656957(17) 0.612927(16) 0.702072(14) 0.02077(7) Uani 1 1 d . . .
C1 C 0.4895(2) 0.5064(2) 0.68464(18) 0.0362(4) Uani 1 1 d . . .
H1 H 0.4291 0.4821 0.7502 0.043 Uiso 1 1 calc . . .
C2 C 0.6334(2) 0.4186(2) 0.65712(19) 0.0374(5) Uani 1 1 d . . .
H2 H 0.6859 0.3254 0.7012 0.045 Uiso 1 1 calc . . .
C3 C 0.6862(2) 0.4948(2) 0.55088(18) 0.0358(4) Uani 1 1 d . . .
H3 H 0.7796 0.4611 0.5130 0.043 Uiso 1 1 calc . . .
C4 C 0.5720(2) 0.6311(2) 0.51260(17) 0.0350(4) Uani 1 1 d . . .
H4 H 0.5762 0.7030 0.4442 0.042 Uiso 1 1 calc . . .
C5 C 0.4508(2) 0.6392(2) 0.59570(18) 0.0349(4) Uani 1 1 d . . .
H5 H 0.3611 0.7178 0.5929 0.042 Uiso 1 1 calc . . .
B1 B 0.9097(2) 0.4218(2) 0.77808(19) 0.0268(4) Uani 1 1 d . . .
B2 B 0.4616(2) 0.6961(2) 0.86153(18) 0.0267(4) Uani 1 1 d . . .
B3 B 0.7356(2) 0.8197(2) 0.63598(19) 0.0287(4) Uani 1 1 d . . .
C11 C 0.9831(2) 0.4570(2) 0.86574(18) 0.0336(4) Uani 1 1 d . . .
H11A H 0.9266 0.5545 0.8650 0.040 Uiso 1 1 calc . . .
H11B H 0.9801 0.3975 0.9476 0.040 Uiso 1 1 calc . . .
C12 C 1.1453(2) 0.4324(2) 0.8247(2) 0.0386(5) Uani 1 1 d . . .
H12A H 1.1468 0.5026 0.7484 0.046 Uiso 1 1 calc . . .
H12B H 1.1918 0.4439 0.8836 0.046 Uiso 1 1 calc . . .
C13 C 1.2352(2) 0.2854(2) 0.8100(2) 0.0429(5) Uani 1 1 d . . .
H13A H 1.3366 0.2747 0.7833 0.052 Uiso 1 1 calc . . .
H13B H 1.2395 0.2155 0.8876 0.052 Uiso 1 1 calc . . .
C14 C 1.1686(2) 0.2584(2) 0.7201(2) 0.0397(5) Uani 1 1 d . . .
H14A H 1.2302 0.1642 0.7139 0.048 Uiso 1 1 calc . . .
H14B H 1.1697 0.3248 0.6413 0.048 Uiso 1 1 calc . . .
C15 C 1.0083(2) 0.27234(19) 0.75592(18) 0.0325(4) Uani 1 1 d . . .
H15A H 1.0078 0.1976 0.8289 0.039 Uiso 1 1 calc . . .
H15B H 0.9666 0.2638 0.6923 0.039 Uiso 1 1 calc . . .
C21 C 0.2931(2) 0.7111(2) 0.88647(18) 0.0329(4) Uani 1 1 d . . .
H21A H 0.2608 0.7001 0.8192 0.040 Uiso 1 1 calc . . .
H21B H 0.2870 0.6376 0.9585 0.040 Uiso 1 1 calc . . .
C22 C 0.1906(2) 0.8557(2) 0.9029(2) 0.0418(5) Uani 1 1 d . . .
H22A H 0.1844 0.9280 0.8265 0.050 Uiso 1 1 calc . . .
H22B H 0.0909 0.8592 0.9268 0.050 Uiso 1 1 calc . . .
C23 C 0.2459(2) 0.8866(2) 0.9973(2) 0.0449(5) Uani 1 1 d . . .
H23A H 0.2457 0.8178 1.0748 0.054 Uiso 1 1 calc . . .
H23B H 0.1775 0.9790 1.0044 0.054 Uiso 1 1 calc . . .
C24 C 0.4024(3) 0.8830(2) 0.96720(19) 0.0404(5) Uani 1 1 d . . .
H24A H 0.4321 0.9028 1.0304 0.048 Uiso 1 1 calc . . .
H24B H 0.4014 0.9560 0.8924 0.048 Uiso 1 1 calc . . .
C25 C 0.5169(2) 0.7398(2) 0.95428(17) 0.0329(4) Uani 1 1 d . . .
H25A H 0.5305 0.6688 1.0323 0.040 Uiso 1 1 calc . . .
H25B H 0.6123 0.7450 0.9257 0.040 Uiso 1 1 calc . . .
C31 C 0.8999(2) 0.8093(2) 0.5902(2) 0.0394(5) Uani 1 1 d . . .
H31A H 0.9674 0.7119 0.5980 0.047 Uiso 1 1 calc . . .
H31B H 0.8992 0.8632 0.5058 0.047 Uiso 1 1 calc . . .
C32 C 0.9533(2) 0.8671(2) 0.6654(2) 0.0457(5) Uani 1 1 d . . .
H32A H 0.9668 0.8048 0.7474 0.055 Uiso 1 1 calc . . .
H32B H 1.0495 0.8680 0.6328 0.055 Uiso 1 1 calc . . .
C33 C 0.8448(3) 1.0151(2) 0.6671(2) 0.0465(5) Uani 1 1 d . . .
H33A H 0.8384 1.0792 0.5860 0.056 Uiso 1 1 calc . . .
H33B H 0.8828 1.0451 0.7178 0.056 Uiso 1 1 calc . . .
C34 C 0.6892(3) 1.0236(2) 0.7139(2) 0.0434(5) Uani 1 1 d . . .
H34A H 0.6944 0.9655 0.7972 0.052 Uiso 1 1 calc . . .
H34B H 0.6241 1.1202 0.7118 0.052 Uiso 1 1 calc . . .
C35 C 0.6224(2) 0.9755(2) 0.6405(2) 0.0372(5) Uani 1 1 d . . .
H35A H 0.6053 1.0399 0.5593 0.045 Uiso 1 1 calc . . .
H35B H 0.5272 0.9752 0.6771 0.045 Uiso 1 1 calc . . .
H1A H 0.7805 0.4276 0.8186 0.050 Uiso 1 1 d . . .
H1B H 0.8772 0.5151 0.6802 0.050 Uiso 1 1 d . . .
H2A H 0.4829 0.7649 0.7564 0.050 Uiso 1 1 d . . .
H2B H 0.5613 0.5670 0.8629 0.050 Uiso 1 1 d . . .
H3A H 0.7359 0.7331 0.7334 0.050 Uiso 1 1 d . . .
H3B H 0.6812 0.7767 0.5767 0.050 Uiso 1 1 d . . .

loop_
_atom_site_aniso_label
_atom_site_aniso_U_11
_atom_site_aniso_U_22
_atom_site_aniso_U_33
_atom_site_aniso_U_23
_atom_site_aniso_U_13
_atom_site_aniso_U_12
Zr 0.02085(10) 0.02176(10) 0.02315(10) -0.00809(7) -0.00250(6) -0.01003(7)
C1 0.0420(11) 0.0481(12) 0.0360(10) -0.0123(9) -0.0047(9) -0.0325(10)
C2 0.0523(13) 0.0315(10) 0.0413(11) -0.0127(9) -0.0136(9) -0.0227(9)
C3 0.0415(11) 0.0433(11) 0.0359(10) -0.0224(9) -0.0024(9) -0.0206(9)
C4 0.0454(12) 0.0423(11) 0.0273(10) -0.0111(8) -0.0090(8) -0.0232(9)
C5 0.0306(10) 0.0433(11) 0.0381(11) -0.0132(9) -0.0130(8) -0.0162(9)
B1 0.0214(10) 0.0279(10) 0.0301(10) -0.0083(8) -0.0006(8) -0.0097(8)
B2 0.0251(10) 0.0248(10) 0.0271(10) -0.0068(8) 0.0003(8) -0.0085(8)
B3 0.0341(11) 0.0278(10) 0.0293(10) -0.0083(8) -0.0023(9) -0.0169(9)
C11 0.0305(10) 0.0330(10) 0.0370(10) -0.0136(8) -0.0070(8) -0.0082(8)
C12 0.0320(11) 0.0411(11) 0.0477(12) -0.0116(9) -0.0101(9) -0.0173(9)
C13 0.0230(10) 0.0420(12) 0.0574(13) -0.0116(10) -0.0037(9) -0.0091(9)
C14 0.0295(10) 0.0349(11) 0.0505(12) -0.0173(9) 0.0047(9) -0.0082(9)
C15 0.0286(10) 0.0282(9) 0.0408(11) -0.0117(8) -0.0009(8) -0.0106(8)
C21 0.0273(10) 0.0364(10) 0.0355(10) -0.0093(8) 0.0005(8) -0.0150(8)
C22 0.0243(10) 0.0431(12) 0.0504(13) -0.0145(10) 0.0014(9) -0.0078(9)
C23 0.0413(12) 0.0418(12) 0.0452(12) -0.0221(10) 0.0103(10) -0.0090(10)
C24 0.0460(12) 0.0418(11) 0.0393(11) -0.0209(9) 0.0032(9) -0.0183(10)
C25 0.0292(10) 0.0400(11) 0.0292(9) -0.0104(8) -0.0023(8) -0.0132(8)
C31 0.0387(11) 0.0347(11) 0.0463(12) -0.0138(9) 0.0071(9) -0.0183(9)
C32 0.0329(11) 0.0501(13) 0.0599(14) -0.0125(11) -0.0026(10) -0.0247(10)
C33 0.0543(14) 0.0423(12) 0.0575(14) -0.0139(10) -0.0089(11) -0.0307(11)
C34 0.0484(13) 0.0303(10) 0.0554(13) -0.0185(10) -0.0006(10) -0.0158(10)
C35 0.0326(10) 0.0279(10) 0.0500(12) -0.0080(9) -0.0046(9) -0.0129(8)

loop_
_atom_type_symbol
_atom_type_description
_atom_type_scat_dispersion_real
_atom_type_scat_dispersion_imag
_atom_type_scat_source
C C 0.0033 0.0016 'International Tables Vol C Tables 4.2.6.8 and 6.1.1.4'
H H 0.0000 0.0000 'International Tables Vol C Tables 4.2.6.8 and 6.1.1.4'
B B 0.0013 0.0007 'International Tables Vol C Tables 4.2.6.8 and 6.1.1.4'
Zr Zr -2.9673 0.5597 'International Tables Vol C Tables 4.2.6.8 and 6.1.1.4'

loop_
_geom_angle_atom_site_label_1
_geom_angle_atom_site_label_2
_geom_angle_atom_site_label_3
_geom_angle
_geom_angle_site_symmetry_1
_geom_angle_site_symmetry_3
_geom_angle_publ_flag
C4 Zr C5 33.24(7) . . ?
C4 Zr C3 33.37(7) . . ?
C5 Zr C3 55.11(7) . . ?
C4 Zr C2 54.83(7) . . ?
C5 Zr C2 54.57(7) . . ?
C3 Zr C2 33.07(7) . . ?
C4 Zr C1 54.82(7) . . ?
C5 Zr C1 33.18(7) . . ?
C3 Zr C1 54.52(7) . . ?
C2 Zr C1 32.31(7) . . ?
C4 Zr B1 119.18(7) . . ?
C5 Zr B1 137.37(7) . . ?
C3 Zr B1 87.22(7) . . ?
C2 Zr B1 83.14(7) . . ?
C1 Zr B1 110.59(7) . . ?
C4 Zr B2 118.45(7) . . ?
C5 Zr B2 86.66(7) . . ?
C3 Zr B2 136.91(7) . . ?
C2 Zr B2 110.44(7) . . ?
C1 Zr B2 82.79(7) . . ?
B1 Zr B2 116.40(7) . . ?
C4 Zr B3 101.40(7) . . ?
C5 Zr B3 117.16(7) . . ?
C3 Zr B3 116.99(7) . . ?
C2 Zr B3 150.00(7) . . ?
C1 Zr B3 150.30(7) . . ?
B1 Zr B3 96.29(7) . . ?
B2 Zr B3 96.74(7) . . ?
C4 Zr H1A 123.2 . . ?
C5 Zr H1A 121.8 . . ?
C3 Zr H1A 90.9 . . ?
C2 Zr H1A 71.2 . . ?
C1 Zr H1A 89.2 . . ?
B1 Zr H1A 29.7 . . ?
B2 Zr H1A 94.4 . . ?
B3 Zr H1A 120.4 . . ?
C4 Zr H1B 101.1 . . ?
C5 Zr H1B 131.0 . . ?
C3 Zr H1B 76.2 . . ?
C2 Zr H1B 88.0 . . ?
C1 Zr H1B 120.3 . . ?
B1 Zr H1B 28.5 . . ?
B2 Zr H1B 140.2 . . ?
B3 Zr H1B 78.4 . . ?
H1A Zr H1B 57.4 . . ?
C4 Zr H2A 102.3 . . ?
C5 Zr H2A 78.2 . . ?
C3 Zr H2A 132.9 . . ?
C2 Zr H2A 122.9 . . ?
C1 Zr H2A 90.6 . . ?
B1 Zr H2A 138.5 . . ?
B2 Zr H2A 29.0 . . ?
B3 Zr H2A 76.5 . . ?
H1A Zr H2A 122.5 . . ?
H1B Zr H2A 148.4 . . ?
C4 Zr H2B 125.8 . . ?
C5 Zr H2B 93.7 . . ?
C3 Zr H2B 123.1 . . ?
C2 Zr H2B 90.3 . . ?
C1 Zr H2B 73.4 . . ?
B1 Zr H2B 91.4 . . ?
B2 Zr H2B 31.1 . . ?
B3 Zr H2B 119.6 . . ?
H1A Zr H2B 65.1 . . ?
H1B Zr H2B 119.5 . . ?
H2A Zr H2B 60.0 . . ?
C4 Zr H3A 128.7 . . ?
C5 Zr H3A 138.8 . . ?
C3 Zr H3A 139.0 . . ?
C2 Zr H3A 163.8 . . ?
C1 Zr H3A 163.6 . . ?
B1 Zr H3A 82.2 . . ?
B2 Zr H3A 82.3 . . ?
B3 Zr H3A 27.3 . . ?
H1A Zr H3A 98.6 . . ?
H1B Zr H3A 75.8 . . ?
H2A Zr H3A 73.0 . . ?
H2B Zr H3A 96.7 . . ?
C4 Zr H3B 72.6 . . ?
C5 Zr H3B 91.7 . . ?
C3 Zr H3B 91.9 . . ?
C2 Zr H3B 124.1 . . ?
C1 Zr H3B 124.1 . . ?
B1 Zr H3B 110.6 . . ?
B2 Zr H3B 110.1 . . ?
B3 Zr H3B 28.8 . . ?
H1A Zr H3B 139.9 . . ?
H1B Zr H3B 84.5 . . ?
H2A Zr H3B 82.6 . . ?
H2B Zr H3B 140.0 . . ?
H3A Zr H3B 56.2 . . ?
C2 C1 C5 108.14(18) . . ?
C2 C1 Zr 73.77(11) . . ?
C5 C1 Zr 71.88(10) . . ?
C2 C1 H1 125.9 . . ?
C5 C1 H1 125.9 . . ?
Zr C1 H1 120.2 . . ?
C1 C2 C3 108.39(18) . . ?
C1 C2 Zr 73.92(11) . . ?
C3 C2 Zr 72.06(10) . . ?
C1 C2 H2 125.8 . . ?
C3 C2 H2 125.8 . . ?
Zr C2 H2 120.0 . . ?
C4 C3 C2 107.67(18) . . ?
C4 C3 Zr 72.81(10) . . ?
C2 C3 Zr 74.87(11) . . ?
C4 C3 H3 126.2 . . ?
C2 C3 H3 126.2 . . ?
Zr C3 H3 118.1 . . ?
C5 C4 C3 108.02(18) . . ?
C5 C4 Zr 73.82(10) . . ?
C3 C4 Zr 73.81(11) . . ?
C5 C4 H4 126.0 . . ?
C3 C4 H4 126.0 . . ?
Zr C4 H4 118.3 . . ?
C4 C5 C1 107.77(18) . . ?
C4 C5 Zr 72.94(10) . . ?
C1 C5 Zr 74.95(11) . . ?
C4 C5 H5 126.1 . . ?
C1 C5 H5 126.1 . . ?
Zr C5 H5 118.0 . . ?
C15 B1 C11 113.80(16) . . ?
C15 B1 Zr 132.06(13) . . ?
C11 B1 Zr 114.14(12) . . ?
C15 B1 H1A 109.1 . . ?
C11 B1 H1A 110.6 . . ?
Zr B1 H1A 51.7 . . ?
C15 B1 H1B 109.8 . . ?
C11 B1 H1B 112.5 . . ?
Zr B1 H1B 50.1 . . ?
H1A B1 H1B 100.2 . . ?
C21 B2 C25 113.89(16) . . ?
C21 B2 Zr 131.39(13) . . ?
C25 B2 Zr 114.72(12) . . ?
C21 B2 H2A 112.0 . . ?
C25 B2 H2A 108.9 . . ?
Zr B2 H2A 50.9 . . ?
C21 B2 H2B 114.2 . . ?
C25 B2 H2B 106.2 . . ?
Zr B2 H2B 49.9 . . ?
H2A B2 H2B 100.7 . . ?
C31 B3 C35 112.31(16) . . ?
C31 B3 Zr 125.06(13) . . ?
C35 B3 Zr 122.61(13) . . ?
C31 B3 H3A 111.9 . . ?
C35 B3 H3A 110.6 . . ?
Zr B3 H3A 47.9 . . ?
C31 B3 H3B 113.7 . . ?
C35 B3 H3B 110.2 . . ?
Zr B3 H3B 49.3 . . ?
H3A B3 H3B 97.2 . . ?
C12 C11 B1 110.13(16) . . ?
C12 C11 H11A 109.6 . . ?
B1 C11 H11A 109.6 . . ?
C12 C11 H11B 109.6 . . ?
B1 C11 H11B 109.6 . . ?
H11A C11 H11B 108.1 . . ?
C13 C12 C11 111.86(16) . . ?
C13 C12 H12A 109.2 . . ?
C11 C12 H12A 109.2 . . ?
C13 C12 H12B 109.2 . . ?
C11 C12 H12B 109.2 . . ?
H12A C12 H12B 107.9 . . ?
C14 C13 C12 112.57(17) . . ?
C14 C13 H13A 109.1 . . ?
C12 C13 H13A 109.1 . . ?
C14 C13 H13B 109.1 . . ?
C12 C13 H13B 109.1 . . ?
H13A C13 H13B 107.8 . . ?
C13 C14 C15 112.47(17) . . ?
C13 C14 H14A 109.1 . . ?
C15 C14 H14A 109.1 . . ?
C13 C14 H14B 109.1 . . ?
C15 C14 H14B 109.1 . . ?
H14A C14 H14B 107.8 . . ?
C14 C15 B1 109.44(16) . . ?
C14 C15 H15A 109.8 . . ?
B1 C15 H15A 109.8 . . ?
C14 C15 H15B 109.8 . . ?
B1 C15 H15B 109.8 . . ?
H15A C15 H15B 108.2 . . ?
C22 C21 B2 110.20(16) . . ?
C22 C21 H21A 109.6 . . ?
B2 C21 H21A 109.6 . . ?
C22 C21 H21B 109.6 . . ?
B2 C21 H21B 109.6 . . ?
H21A C21 H21B 108.1 . . ?
C23 C22 C21 112.19(17) . . ?
C23 C22 H22A 109.2 . . ?
C21 C22 H22A 109.2 . . ?
C23 C22 H22B 109.2 . . ?
C21 C22 H22B 109.2 . . ?
H22A C22 H22B 107.9 . . ?
C22 C23 C24 112.80(17) . . ?
C22 C23 H23A 109.0 . . ?
C24 C23 H23A 109.0 . . ?
C22 C23 H23B 109.0 . . ?
C24 C23 H23B 109.0 . . ?
H23A C23 H23B 107.8 . . ?
C23 C24 C25 111.96(17) . . ?
C23 C24 H24A 109.2 . . ?
C25 C24 H24A 109.2 . . ?
C23 C24 H24B 109.2 . . ?
C25 C24 H24B 109.2 . . ?
H24A C24 H24B 107.9 . . ?
C24 C25 B2 110.37(16) . . ?
C24 C25 H25A 109.6 . . ?
B2 C25 H25A 109.6 . . ?
C24 C25 H25B 109.6 . . ?
B2 C25 H25B 109.6 . . ?
H25A C25 H25B 108.1 . . ?
C32 C31 B3 109.43(17) . . ?
C32 C31 H31A 109.8 . . ?
B3 C31 H31A 109.8 . . ?
C32 C31 H31B 109.8 . . ?
B3 C31 H31B 109.8 . . ?
H31A C31 H31B 108.2 . . ?
C33 C32 C31 112.73(18) . . ?
C33 C32 H32A 109.0 . . ?
C31 C32 H32A 109.0 . . ?
C33 C32 H32B 109.0 . . ?
C31 C32 H32B 109.0 . . ?
H32A C32 H32B 107.8 . . ?
C32 C33 C34 112.36(17) . . ?
C32 C33 H33A 109.1 . . ?
C34 C33 H33A 109.1 . . ?
C32 C33 H33B 109.1 . . ?
C34 C33 H33B 109.1 . . ?
H33A C33 H33B 107.9 . . ?
C35 C34 C33 112.54(18) . . ?
C35 C34 H34A 109.1 . . ?
C33 C34 H34A 109.1 . . ?
C35 C34 H34B 109.1 . . ?
C33 C34 H34B 109.1 . . ?
H34A C34 H34B 107.8 . . ?
C34 C35 B3 109.15(16) . . ?
C34 C35 H35A 109.9 . . ?
B3 C35 H35A 109.9 . . ?
C34 C35 H35B 109.9 . . ?
B3 C35 H35B 109.9 . . ?
H35A C35 H35B 108.3 . . ?

loop_
_geom_bond_atom_site_label_1
_geom_bond_atom_site_label_2
_geom_bond_distance
_geom_bond_site_symmetry_2
_geom_bond_publ_flag
Zr C4 2.4465(18) . ?
Zr C5 2.4578(18) . ?
Zr C3 2.4593(18) . ?
Zr C2 2.4953(18) . ?
Zr C1 2.4973(18) . ?
Zr B1 2.542(2) . ?
Zr B2 2.544(2) . ?
Zr B3 2.567(2) . ?
Zr H1A 2.0188 . ?
Zr H1B 1.9896 . ?
Zr H2A 2.0052 . ?
Zr H2B 1.9710 . ?
Zr H3A 1.9705 . ?
Zr H3B 1.9882 . ?
C1 C2 1.389(3) . ?
C1 C5 1.415(3) . ?
C1 H1 0.9300 . ?
C2 C3 1.411(3) . ?
C2 H2 0.9300 . ?
C3 C4 1.409(3) . ?
C3 H3 0.9300 . ?
C4 C5 1.403(3) . ?
C4 H4 0.9300 . ?
C5 H5 0.9300 . ?
B1 C15 1.595(3) . ?
B1 C11 1.599(3) . ?
B1 H1A 1.2726 . ?
B1 H1B 1.2370 . ?
B2 C21 1.596(3) . ?
B2 C25 1.597(3) . ?
B2 H2A 1.2511 . ?
B2 H2B 1.3307 . ?
B3 C31 1.596(3) . ?
B3 C35 1.606(3) . ?
B3 H3A 1.2187 . ?
B3 H3B 1.2651 . ?
C11 C12 1.531(3) . ?
C11 H11A 0.9700 . ?
C11 H11B 0.9700 . ?
C12 C13 1.528(3) . ?
C12 H12A 0.9700 . ?
C12 H12B 0.9700 . ?
C13 C14 1.517(3) . ?
C13 H13A 0.9700 . ?
C13 H13B 0.9700 . ?
C14 C15 1.530(3) . ?
C14 H14A 0.9700 . ?
C14 H14B 0.9700 . ?
C15 H15A 0.9700 . ?
C15 H15B 0.9700 . ?
C21 C22 1.531(3) . ?
C21 H21A 0.9700 . ?
C21 H21B 0.9700 . ?
C22 C23 1.520(3) . ?
C22 H22A 0.9700 . ?
C22 H22B 0.9700 . ?
C23 C24 1.523(3) . ?
C23 H23A 0.9700 . ?
C23 H23B 0.9700 . ?
C24 C25 1.532(3) . ?
C24 H24A 0.9700 . ?
C24 H24B 0.9700 . ?
C25 H25A 0.9700 . ?
C25 H25B 0.9700 . ?
C31 C32 1.528(3) . ?
C31 H31A 0.9700 . ?
C31 H31B 0.9700 . ?
C32 C33 1.519(3) . ?
C32 H32A 0.9700 . ?
C32 H32B 0.9700 . ?
C33 C34 1.523(3) . ?
C33 H33A 0.9700 . ?
C33 H33B 0.9700 . ?
C34 C35 1.521(3) . ?
C34 H34A 0.9700 . ?
C34 H34B 0.9700 . ?
C35 H35A 0.9700 . ?
C35 H35B 0.9700 . ?
